data_2009143
loop_
_publ_author_name
'Ja\'cimovi\'c, Zeljko K.'
'Tomi\'c, Zoran D.'
'Bogdanovi\'c, Goran A.'
'Ivege\<s, Erika Z.'
'Leovac, Vukadin M.'

_publ_section_title
;
 Transition metal complexes with pyrazole-derived ligands. X.
 [Zn(CH~3~COO)~2~<i>L</i>~2~]^.^2MeOH (<i>L</i> =
 3-amino-5-phenylpyrazole)
;
_journal_issue 11
_journal_name_full 'Acta Crystallographica Section C'
_journal_page_first 1769
_journal_page_last 1771
_journal_paper_doi 10.1107/S0108270199010331
_journal_volume 55
_journal_year 1999
_chemical_formula_iupac '[Zn (C9 H9 N3 )2 (C2 H3 O2 )2], 2CH4 O'
_chemical_formula_moiety 'C22 H24 N6 O4 Zn, 2CH4 O'
_chemical_formula_sum 'C24 H32 N6 O6 Zn'
_chemical_formula_weight 565.93
_chemical_name_systematic ' Diacetato-bis(3-amino-5-phenylpyrazole)zinc(II)'
_space_group_IT_number 2
_symmetry_cell_setting triclinic
_symmetry_space_group_name_Hall '-P 1'
_symmetry_space_group_name_H-M 'P -1'
_cell_angle_alpha 93.06(2)
_cell_angle_beta 98.17(3)
_cell_angle_gamma 98.23(2)
_cell_formula_units_Z 2
_cell_length_a 9.377(2)
_cell_length_b 9.9400(10)
_cell_length_c 15.344(2)
_cell_measurement_reflns_used 25
_cell_measurement_temperature 293(2)
_cell_measurement_theta_max 16.34
_cell_measurement_theta_min 12.53
_cell_volume 1397.1(4)
_computing_data_collection 'CAD-4 software (Enraf-Nonius, 1989)'
_computing_data_reduction 'XCAD4 (Harms, 1993)'
_computing_molecular_graphics 'ORTEPIII (Burnett & Johnson, 1996)'
_computing_publication_material 'SHELXL93 and PARST (Nardelli, 1995)'
_computing_structure_refinement 'SHELXL93 (Scheldrick, 1993)'
_computing_structure_solution 'SHELXS86 (Scheldrick, 1985)'
_diffrn_ambient_temperature 293(2)
_diffrn_measurement_device_type 'Enraf-Nonius CAD-4'
_diffrn_measurement_method \w--2\q
_diffrn_radiation_monochromator graphite
_diffrn_radiation_source 'fine-focus sealed tube'
_diffrn_radiation_type 'MoK\a '
_diffrn_radiation_wavelength 0.71073
_diffrn_reflns_av_R_equivalents 0.0334
_diffrn_reflns_av_sigmaI/netI 0.0588
_diffrn_reflns_limit_h_max 12
_diffrn_reflns_limit_h_min -11
_diffrn_reflns_limit_k_max 13
_diffrn_reflns_limit_k_min -12
_diffrn_reflns_limit_l_max 21
_diffrn_reflns_limit_l_min 0
_diffrn_reflns_number 7641
_diffrn_reflns_theta_max 29.94
_diffrn_reflns_theta_min 1.34
_diffrn_standards_decay_% 30.9
_diffrn_standards_interval_time 60
_diffrn_standards_number 2
_exptl_absorpt_coefficient_mu 0.926
_exptl_absorpt_correction_type none
_exptl_crystal_colour 'colourless '
_exptl_crystal_density_diffrn 1.345
_exptl_crystal_density_method 'not measured'
_exptl_crystal_description prismatic
_exptl_crystal_F_000 592
_exptl_crystal_size_max 0.31
_exptl_crystal_size_mid 0.29
_exptl_crystal_size_min 0.26
_refine_diff_density_max 0.529
_refine_diff_density_min -0.282
_refine_ls_extinction_coef 0.0073(17)
_refine_ls_extinction_method 'SHELXL93 (Sheldrick, 1993)'
_refine_ls_goodness_of_fit_all 1.027
_refine_ls_goodness_of_fit_ref 1.131
_refine_ls_hydrogen_treatment constr
_refine_ls_matrix_type full
_refine_ls_number_parameters 335
_refine_ls_number_reflns 6690
_refine_ls_number_restraints 0
_refine_ls_restrained_S_all 1.027
_refine_ls_restrained_S_obs 1.131
_refine_ls_R_factor_all 0.0845
_refine_ls_R_factor_gt 0.0506
_refine_ls_shift/su_max -0.001
_refine_ls_structure_factor_coef Fsqd
_refine_ls_weighting_details 'w = 1/[\s^2^(Fo^2^)+(0.0935P)^2^] where P=(Fo^2^+2Fc^2^)/3'
_refine_ls_weighting_scheme calc
_refine_ls_wR_factor_all 0.1643
_refine_ls_wR_factor_ref 0.1459
_reflns_number_gt 4440
_reflns_number_total 6690
_reflns_observed_criterion I>2\s(I)
_cod_data_source_file ka1325.cif
_cod_data_source_block cad4all
_cod_depositor_comments
;
 Marking attached hydrogen atoms.

 Antanas Vaitkus,
 2017-11-30

The following automatic conversions were performed:

'_refine_ls_weighting_scheme' value 'calc w =
1/[\s^2^(Fo^2^)+(0.0935P)^2^] where P=(Fo^2^+2Fc^2^)/3' was changed
to 'calc'. New tag '_refine_ls_weighting_details' was created. The
value of the new tag was set to 'w = 1/[\s^2^(Fo^2^)+(0.0935P)^2^]
where P=(Fo^2^+2Fc^2^)/3'.

Automatic conversion script
Id: cif_fix_values 3143 2015-03-26 13:38:13Z robertas 
;
_cod_original_cell_volume 1397.2(4)
_cod_database_code 2009143

loop_
_symmetry_equiv_pos_as_xyz
x,y,z
-x,-y,-z

loop_
_atom_site_aniso_label
_atom_site_aniso_U_11
_atom_site_aniso_U_22
_atom_site_aniso_U_33
_atom_site_aniso_U_12
_atom_site_aniso_U_13
_atom_site_aniso_U_23
Zn .0470(2) .0415(2) .0377(2) .0054(2) .0061(2) .00270(15)
O1A .0406(12) .0406(12) .062(2) .0069(10) .0011(11) .0117(11)
O2A .0418(13) .0494(13) .0573(15) .0080(10) -.0041(11) .0055(11)
O1B .063(2) .057(2) .055(2) .0205(13) -.0006(13) .0067(12)
O2B .0445(14) .093(2) .062(2) .0163(14) -.0028(13) -.011(2)
N1A .0449(15) .0376(13) .0349(13) .0078(11) .0044(11) .0028(11)
N2A .0398(14) .0424(14) .0369(14) .0101(11) .0027(11) .0021(11)
N3A .051(2) .052(2) .046(2) .0164(13) -.0023(13) .0051(13)
N1B .059(2) .0363(14) .0354(14) .0100(12) .0037(12) .0021(11)
N2B .062(2) .0337(13) .0394(15) .0112(12) .0037(13) .0000(11)
N3B .074(2) .048(2) .055(2) .026(2) -.002(2) -.0041(14)
C1A .041(2) .041(2) .037(2) .0039(13) .0063(13) -.0002(13)
C2A .042(2) .049(2) .047(2) .0101(14) .0056(15) .0015(15)
C3A .044(2) .0301(14) .045(2) .0049(12) .0012(14) .0000(13)
C4A .049(2) .051(2) .035(2) .0042(15) .0019(14) .0010(14)
C5A .061(3) .103(4) .054(2) .020(2) .004(2) .016(2)
C6A .086(3) .114(4) .060(3) .023(3) -.010(3) .024(3)
C7A .107(4) .103(4) .045(2) .007(3) .001(3) .016(2)
C8A .096(4) .141(5) .053(3) .024(4) .025(3) .022(3)
C9A .069(3) .122(4) .048(2) .028(3) .017(2) .013(2)
C10A .043(2) .040(2) .048(2) .0069(14) .0011(15) .0059(14)
C11A .060(2) .047(2) .085(3) .001(2) -.012(2) .016(2)
C1B .051(2) .0353(15) .034(2) .0031(13) .0072(14) .0014(12)
C2B .055(2) .037(2) .041(2) .0078(14) .0078(15) -.0030(13)
C3B .055(2) .035(2) .044(2) .0092(14) .015(2) .0047(13)
C4B .051(2) .041(2) .037(2) .0060(14) .0087(14) .0024(13)
C5B .081(3) .038(2) .061(2) .001(2) -.011(2) .002(2)
C6B .102(4) .045(2) .079(3) .015(2) -.019(3) .012(2)
C7B .084(3) .062(3) .081(3) .009(2) -.026(3) .008(2)
C8B .075(3) .049(2) .085(3) .000(2) -.021(2) -.001(2)
C9B .065(2) .035(2) .064(2) .006(2) -.005(2) .006(2)
C10B .042(2) .055(2) .062(2) .007(2) .008(2) .011(2)
C11B .058(2) .091(3) .086(3) .033(2) .008(2) .008(3)
C12A .072(3) .109(5) .118(5) .006(3) -.002(3) -.028(4)
O3A .049(2) .106(3) .137(3) .026(2) -.005(2) -.021(2)
C12B .256(12) .107(6) .134(7) .048(7) .026(7) .003(5)
O3B .105(3) .176(5) .114(4) .040(3) -.031(3) -.002(3)

loop_
_atom_site_label
_atom_site_fract_x
_atom_site_fract_y
_atom_site_fract_z
_atom_site_U_iso_or_equiv
_atom_site_thermal_displace_type
_atom_site_calc_flag
_atom_site_refinement_flags
_atom_site_occupancy
_atom_site_disorder_group
_atom_site_type_symbol
_atom_site_attached_hydrogens
Zn .26244(4) .72313(4) .90311(2) .0423(2) Uani d . 1 . Zn 0
O1A .1351(2) .5503(2) .9085(2) .0481(6) Uani d . 1 . O 0
O2A .3461(2) .4873(2) .9598(2) .0505(6) Uani d . 1 . O 0
O1B .1229(3) .8509(3) .8736(2) .0581(7) Uani d . 1 . O 0
O2B .0502(3) .7888(3) .7322(2) .0676(8) Uani d . 1 . O 0
N1A .3825(3) .7155(3) .8048(2) .0392(6) Uani d . 1 . N 0
N2A .3263(3) .7484(3) .7232(2) .0397(6) Uani d . 1 . N 0
H3A .2258(3) .7601(3) .7170(2) .048 Uiso d R 1 . H 0
N3A .6116(3) .6702(3) .8725(2) .0496(7) Uani d . 1 . N 0
H1A .5725(3) .6218(3) .9143(2) .060 Uiso d R 1 . H 0
H2A .6725(3) .6018(3) .8591(2) .060 Uiso d R 1 . H 0
N1B .3693(3) .8059(3) 1.0197(2) .0437(6) Uani d . 1 . N 0
N2B .4626(3) .7431(3) 1.0747(2) .0453(6) Uani d . 1 . N 0
H3B .4768(3) .6613(3) 1.0618(2) .054 Uiso d R 1 . H 0
N3B .2894(4) 1.0210(3) 1.0254(2) .0588(8) Uani d . 1 . N 0
H1B .2382(4) .9990(3) .9737(2) .071 Uiso d R 1 . H 0
H2B .2996(4) 1.0990(3) 1.0458(2) .071 Uiso d R 1 . H 0
C1A .4241(3) .7488(3) .6674(2) .0399(7) Uani d . 1 . C 0
C2A .5490(4) .7154(3) .7142(2) .0457(7) Uani d . 1 . C 0
H4A .6451(4) .7198(3) .6954(2) .055 Uiso d R 1 . H 0
C3A .5191(3) .6961(3) .7997(2) .0404(7) Uani d . 1 . C 0
C4A .3916(4) .7841(4) .5758(2) .0459(8) Uani d . 1 . C 0
C5A .2625(5) .8277(5) .5437(3) .0723(12) Uani d . 1 . C 0
H5A .1912(5) .8316(5) .5797(3) .087 Uiso calc R 1 . H 0
C6A .2390(6) .8657(6) .4583(3) .087(2) Uani d . 1 . C 0
H6A .1527(6) .8976(6) .4381(3) .105 Uiso calc R 1 . H 0
C7A .3390(7) .8574(6) .4033(3) .086(2) Uani d . 1 . C 0
H7A .3207(7) .8811(6) .3454(3) .104 Uiso calc R 1 . H 0
C8A .4661(6) .8140(7) .4342(3) .094(2) Uani d . 1 . C 0
H8A .5359(6) .8086(7) .3972(3) .113 Uiso calc R 1 . H 0
C9A .4929(5) .7779(6) .5198(3) .0775(14) Uani d . 1 . C 0
H9A .5809(5) .7489(6) .5400(3) .093 Uiso calc R 1 . H 0
C10A .2120(4) .4601(3) .9368(2) .0442(7) Uani d . 1 . C 0
C11A .1305(5) .3193(4) .9407(3) .0664(11) Uani d . 1 . C 0
H11A .0287(5) .3186(4) .9204(3) .100 Uiso calc R 1 . H 0
H11B .1434(5) .2938(4) 1.0005(3) .100 Uiso calc R 1 . H 0
H11C .1674(5) .2558(4) .9037(3) .100 Uiso calc R 1 . H 0
C1B .5216(4) .8246(3) 1.1478(2) .0404(7) Uani d . 1 . C 0
C2B .4650(4) .9437(3) 1.1408(2) .0445(7) Uani d . 1 . C 0
H4B .4754(4) 1.0192(3) 1.1873(2) .053 Uiso d R 1 . H 0
C3B .3715(4) .9295(3) 1.0609(2) .0436(7) Uani d . 1 . C 0
C4B .6287(4) .7859(3) 1.2176(2) .0430(7) Uani d . 1 . C 0
C5B .6349(5) .6510(4) 1.2361(3) .0630(11) Uani d . 1 . C 0
H5B .5685(5) .5814(4) 1.2038(3) .076 Uiso calc R 1 . H 0
C6B .7374(6) .6197(4) 1.3014(3) .0780(14) Uani d . 1 . C 0
H6B .7412(6) .5291(4) 1.3123(3) .094 Uiso calc R 1 . H 0
C7B .8353(5) .7215(5) 1.3511(3) .0795(14) Uani d . 1 . C 0
H7B .9047(5) .7002(5) 1.3957(3) .095 Uiso calc R 1 . H 0
C8B .8287(5) .8546(4) 1.3339(3) .0741(13) Uani d . 1 . C 0
H8B .8933(5) .9241(4) 1.3676(3) .089 Uiso calc R 1 . H 0
C9B .7283(4) .8860(4) 1.2678(3) .0561(9) Uani d . 1 . C 0
H9B .7269(4) .9768(4) 1.2564(3) .067 Uiso calc R 1 . H 0
C10B .0390(4) .8524(4) .8017(3) .0530(9) Uani d . 1 . C 0
C11B -.0790(5) .9410(5) .8020(3) .0761(13) Uani d . 1 . C 0
H11D -.0740(5) .9835(5) .8603(3) .114 Uiso calc R 1 . H 0
H11E -.1727(5) .8859(5) .7847(3) .114 Uiso calc R 1 . H 0
H11F -.0655(5) 1.0100(5) .7612(3) .114 Uiso calc R 1 . H 0
C12A .1942(6) .6070(7) .2127(4) .103(2) Uani d . 1 . C 3
O3A .1562(3) .4821(4) .1619(3) .0989(13) Uani d . 1 . O 1
C12B .1606(12) .4435(9) .4332(6) .164(4) Uani d . 1 . C 3
O3B .1573(5) .3071(6) .4129(3) .135(2) Uani d . 1 . O 1

loop_
_atom_type_symbol
_atom_type_description
_atom_type_scat_dispersion_real
_atom_type_scat_dispersion_imag
_atom_type_scat_source
C C 0.0033 0.0016 'International Tables Vol C Tables 4.2.6.8 and 6.1.1.4'
H H 0.0000 0.0000 'International Tables Vol C Tables 4.2.6.8 and 6.1.1.4'
N N 0.0061 0.0033 'International Tables Vol C Tables 4.2.6.8 and 6.1.1.4'
O O 0.0106 0.0060 'International Tables Vol C Tables 4.2.6.8 and 6.1.1.4'
Zn Zn 0.2839 1.4301 'International Tables Vol C Tables 4.2.6.8 and 6.1.1.4'

loop_
_geom_angle_atom_site_label_1
_geom_angle_atom_site_label_2
_geom_angle_atom_site_label_3
_geom_angle
_geom_angle_publ_flag
O1A Zn O1B 102.99(11) yes
O1A Zn N1B 114.55(11) yes
O1B Zn N1B 101.84(11) yes
O1A Zn N1A 112.08(11) yes
O1B Zn N1A 107.81(11) yes
N1B Zn N1A 115.90(12) yes
C10A O1A Zn 109.7(2) no
C10B O1B Zn 127.3(3) no
C3A N1A N2A 106.0(3) yes
C3A N1A Zn 134.8(2) no
N2A N1A Zn 118.8(2) no
C1A N2A N1A 111.3(3) yes
C3B N1B N2B 105.2(3) yes
C3B N1B Zn 130.4(2) no
N2B N1B Zn 124.4(2) no
C1B N2B N1B 111.2(3) ?
N2A C1A C2A 106.8(3) yes
N2A C1A C4A 122.0(3) no
C2A C1A C4A 131.2(3) no
C1A C2A C3A 106.3(3) yes
N1A C3A N3A 121.6(3) yes
N1A C3A C2A 109.6(3) yes
N3A C3A C2A 128.6(3) yes
C9A C4A C5A 117.9(4) no
C9A C4A C1A 120.0(3) no
C5A C4A C1A 122.0(3) no
C4A C5A C6A 120.1(4) no
C7A C6A C5A 121.4(5) no
C6A C7A C8A 118.8(4) no
C7A C8A C9A 120.6(5) no
C4A C9A C8A 121.0(5) no
O2A C10A O1A 122.1(3) no
O2A C10A C11A 121.7(3) no
O1A C10A C11A 116.1(3) no
N2B C1B C2B 107.0(3) yes
N2B C1B C4B 123.5(3) no
C2B C1B C4B 129.5(3) no
C1B C2B C3B 106.5(3) yes
N1B C3B N3B 121.8(3) yes
N1B C3B C2B 110.1(3) yes
N3B C3B C2B 128.1(3) yes
C9B C4B C5B 117.7(3) no
C9B C4B C1B 119.5(3) no
C5B C4B C1B 122.8(3) no
C6B C5B C4B 120.8(4) no
C5B C6B C7B 120.5(4) no
C8B C7B C6B 119.0(4) no
C9B C8B C7B 120.6(4) no
C8B C9B C4B 121.4(3) no
O2B C10B O1B 124.1(3) no
O2B C10B C11B 119.2(4) no
O1B C10B C11B 116.8(4) no

loop_
_geom_bond_atom_site_label_1
_geom_bond_atom_site_label_2
_geom_bond_site_symmetry_2
_geom_bond_distance
_geom_bond_publ_flag
Zn O1A . 1.960(2) yes
Zn O1B . 1.975(2) yes
Zn N1B . 1.995(3) yes
Zn N1A . 2.010(3) yes
O1A C10A . 1.285(4) yes
O2A C10A . 1.243(4) yes
O1B C10B . 1.264(4) yes
O2B C10B . 1.235(5) yes
N1A C3A . 1.336(4) yes
N1A N2A . 1.364(3) yes
N2A C1A . 1.341(4) yes
N3A C3A . 1.372(4) yes
N1B C3B . 1.347(4) yes
N1B N2B . 1.368(4) yes
N2B C1B . 1.348(4) yes
N3B C3B . 1.361(4) yes
C1A C2A . 1.377(5) yes
C1A C4A . 1.467(4) no
C2A C3A . 1.396(5) yes
C4A C9A . 1.374(5) no
C4A C5A . 1.378(5) no
C5A C6A . 1.379(6) no
C6A C7A . 1.356(7) no
C7A C8A . 1.357(7) no
C8A C9A . 1.379(6) no
C10A C11A . 1.504(5) no
C1B C2B . 1.368(4) yes
C1B C4B . 1.467(5) no
C2B C3B . 1.390(5) yes
C4B C9B . 1.380(5) no
C4B C5B . 1.394(5) no
C5B C6B . 1.367(6) no
C6B C7B . 1.379(6) no
C7B C8B . 1.371(6) no
C8B C9B . 1.363(6) no
C10B C11B . 1.510(5) no
C12A O3A . 1.402(7) no
C12B O3B . 1.370(9) no

loop_
_geom_hbond_atom_site_label_D
_geom_hbond_atom_site_label_H
_geom_hbond_atom_site_label_A
_geom_hbond_site_symmetry_A
_geom_hbond_distance_DH
_geom_hbond_distance_HA
_geom_hbond_distance_DA
_geom_hbond_angle_DHA
_geom_hbond_publ_flag
N2A H3A O2B . 0.959 1.755 2.698(4) 166.8 yes
N3A H2A O3A 2_666 0.980 1.971 2.915(5) 161.1 yes
N3B H1B O1B . 0.866 2.128 2.917(4) 151.3 yes
